data_1522157
loop_
_publ_author_name
'Weitzel, H.'
'Behler, B.'
'Gruehn, R.'

_publ_section_title
;
 Beitraege zur Untersuchung nichtstoechiometrischer Verbindungen. XLV.
 Neue thermische Abbauprodukte von Ln2 Ce M O6 Cl3 (M = Nb, Ta;Ln = La-Sm)
 - Darstellung von strukturverwandtem (La, Tb)3.5 Ta O6 Cl4-x
;
_journal_name_full 'Zeitschrift fuer Anorganische und Allgemeine Chemie'
_journal_page_first 221
_journal_page_last 232
_journal_volume 625
_journal_year 1999
_chemical_formula_sum 'Ce Cl3.737 Nb O6 Pr2.5'
_chemical_name_systematic '(Pr2.5 Ce) Nb O6 Cl3.737'
_space_group_IT_number 12
_symmetry_space_group_name_Hall '-C 2y'
_symmetry_space_group_name_H-M 'C 1 2/m 1'
_cell_angle_alpha 90
_cell_angle_beta 102.44
_cell_angle_gamma 90
_cell_formula_units_Z 4
_cell_length_a 18.863
_cell_length_b 5.454
_cell_length_c 9.527
_cell_volume 957.115
_citation_journal_id_ASTM ZAACAB
_cod_data_source_file Weitzel_ZAACAB_1999_854.cif
_cod_data_source_block Ce1Cl3.737Nb1O6Pr2.5
_cod_original_cell_volume 957.1151
_cod_original_formula_sum 'Ce1 Cl3.737 Nb1 O6 Pr2.5'
_cod_database_code 1522157

loop_
_symmetry_equiv_pos_as_xyz
x,y,z
-x,y,-z
-x,-y,-z
x,-y,z
x+1/2,y+1/2,z
-x+1/2,y+1/2,-z
-x+1/2,-y+1/2,-z
x+1/2,-y+1/2,z

loop_
_atom_site_label
_atom_site_type_symbol
_atom_site_fract_x
_atom_site_fract_y
_atom_site_fract_z
_atom_site_occupancy
_atom_site_U_iso_or_equiv
Ce3 Ce+3 0.11843 0 0.21471 0.286 0.0
Cl9 Cl-1 0.5 0.37572 0 0.171 0.0
Cl2 Cl-1 0.63724 0.5 0.88472 1 0.0
Pr4 Pr+3 0.5 0.5 0.5 0.714 0.0
Ce4 Ce+3 0.5 0.5 0.5 0.286 0.0
Pr2 Pr+3 0.21246 0 0.62649 0.714 0.0
Nb1 Nb+5 0.39342 0 0.56067 1 0.0
O1 O-2 0.40437 0.23401 0.40626 1 0.0
Cl10 Cl-1 0.5 0.5 0 0.0684 0.0
O2 O-2 0.46245 0.23819 0.68017 1 0.0
O3 O-2 0.31898 0.23848 0.58872 1 0.0
Cl3 Cl-1 0.16027 0.5 0.11067 1 0.0
Pr3 Pr+3 0.11843 0 0.21471 0.714 0.0
Cl7 Cl-1 0.5 0.1637 0 0.2492 0.0
Cl1 Cl-1 0.72883 0 0.78313 1 0.0
Cl8 Cl-1 0.5 0.25355 0 0.283 0.0
Ce1 Ce+3 0.57201 0 0.79111 0.286 0.0
Ce2 Ce+3 0.21246 0 0.62649 0.286 0.0
Pr1 Pr+3 0.57201 0 0.79111 0.714 0.0
